data_7036991
loop_
_publ_author_name
'Daneshmand, Pargol'
'Schaper, Frank'

_publ_section_title
;
 Exploring the reactivity of manganese(iii) complexes with
 diphenolate-diamino ligands in rac-lactide polymerization.
;
_journal_issue 47
_journal_name_full 'Dalton transactions (Cambridge, England : 2003)'
_journal_page_first 20449
_journal_page_last 20458
_journal_paper_doi 10.1039/c5dt03756e
_journal_volume 44
_journal_year 2015
_chemical_formula_moiety 'C21 H18 Cl5 Mn N2 O3'
_chemical_formula_sum 'C21 H18 Cl5 Mn N2 O3'
_chemical_formula_weight 578.56
_chemical_name_systematic
;
 ?
;
_space_group_crystal_system monoclinic
_space_group_IT_number 14
_space_group_name_Hall '-P 2ybc'
_space_group_name_H-M_alt 'P 1 21/c 1'
_symmetry_space_group_name_Hall '-P 2ybc'
_symmetry_space_group_name_H-M 'P 1 21/c 1'
_atom_sites_solution_hydrogens mixed
_atom_sites_solution_primary iterative
_audit_creation_date 2015-07-20
_audit_creation_method
;
Olex2 1.2
(compiled 2015.01.26 svn.r3150 for OlexSys, GUI svn.r4998)
;
_audit_update_record
;
2015-09-24 deposited with the CCDC.
2015-10-29 downloaded from the CCDC.
;
_cell_angle_alpha 90
_cell_angle_beta 100.589(2)
_cell_angle_gamma 90
_cell_formula_units_Z 4
_cell_length_a 12.7413(7)
_cell_length_b 13.0938(7)
_cell_length_c 16.8087(9)
_cell_measurement_reflns_used 9990
_cell_measurement_temperature 100
_cell_measurement_theta_max 71.487
_cell_measurement_theta_min 3.529
_cell_volume 2756.5(3)
_computing_cell_refinement
'SAINT (2013) V8.34A; Integration Software for Single Crystal Data. Bruker AXS Inc., Madison, WI 53719-1173.'
_computing_data_collection 'APEX 2 (2013) Bruker AXS Inc., Madison, WI 53719-1173.'
_computing_data_reduction
'SAINT (2013) V8.34A; Integration Software for Single Crystal Data. Bruker AXS Inc., Madison, WI 53719-1173.'
_computing_molecular_graphics 'Olex2 (Dolomanov et al., 2009)'
_computing_publication_material 'Olex2 (Dolomanov et al., 2009)'
_computing_structure_refinement 'XL (Sheldrick, 2008)'
_computing_structure_solution 'olex2.solve (Bourhis et al., 2015)'
_diffrn_ambient_temperature 100
_diffrn_detector 'CCD area detector'
_diffrn_detector_area_resol_mean 8.3
_diffrn_detector_type 'Bruker APEX2 CCD'
_diffrn_measured_fraction_theta_full 1.000
_diffrn_measured_fraction_theta_max 0.994
_diffrn_measurement_device 'three-circle diffractometer'
_diffrn_measurement_device_type 'Bruker Smart APEX'
_diffrn_measurement_method '\w scans'
_diffrn_radiation_collimation 'Focusing mirrors'
_diffrn_radiation_monochromator 'Quazar MX Mirror Optics'
_diffrn_radiation_probe x-ray
_diffrn_radiation_type CuK\a
_diffrn_radiation_wavelength 1.54178
_diffrn_reflns_av_R_equivalents 0.0486
_diffrn_reflns_av_unetI/netI 0.0298
_diffrn_reflns_laue_measured_fraction_full 1.000
_diffrn_reflns_laue_measured_fraction_max 0.994
_diffrn_reflns_limit_h_max 15
_diffrn_reflns_limit_h_min -15
_diffrn_reflns_limit_k_max 16
_diffrn_reflns_limit_k_min -15
_diffrn_reflns_limit_l_max 20
_diffrn_reflns_limit_l_min -20
_diffrn_reflns_number 38130
_diffrn_reflns_point_group_measured_fraction_full 1.000
_diffrn_reflns_point_group_measured_fraction_max 0.994
_diffrn_reflns_theta_full 67.679
_diffrn_reflns_theta_max 71.659
_diffrn_reflns_theta_min 3.529
_diffrn_source 'Microfocus Source'
_diffrn_source_target Cu
_diffrn_source_type 'Incoatec I\mS High Brilliance Microsource'
_exptl_absorpt_coefficient_mu 8.556
_exptl_absorpt_correction_T_max 0.7535
_exptl_absorpt_correction_T_min 0.4834
_exptl_absorpt_correction_type multi-scan
_exptl_absorpt_process_details
'SADABS-2012/1 (Bruker,2012) was used for absorption correction. wR2(int) was 0.1136 before and 0.0633 after correction. The Ratio of minimum to maximum transmission is 0.6415. The \l/2 correction factor is 0.0015.'
_exptl_crystal_colour red
_exptl_crystal_colour_primary red
_exptl_crystal_density_diffrn 1.394
_exptl_crystal_description fragment
_exptl_crystal_F_000 1168
_exptl_crystal_size_max 0.12
_exptl_crystal_size_mid 0.1
_exptl_crystal_size_min 0.04
_refine_diff_density_max 0.886
_refine_diff_density_min -0.707
_refine_diff_density_rms 0.072
_refine_ls_extinction_method none
_refine_ls_goodness_of_fit_ref 1.043
_refine_ls_hydrogen_treatment mixed
_refine_ls_matrix_type full
_refine_ls_number_parameters 297
_refine_ls_number_reflns 5371
_refine_ls_number_restraints 3
_refine_ls_restrained_S_all 1.044
_refine_ls_R_factor_all 0.0436
_refine_ls_R_factor_gt 0.0394
_refine_ls_shift/su_max 0.001
_refine_ls_shift/su_mean 0.000
_refine_ls_structure_factor_coef Fsqd
_refine_ls_weighting_details 'w=1/[\s^2^(Fo^2^)+(0.0533P)^2^+4.3548P] where P=(Fo^2^+2Fc^2^)/3'
_refine_ls_weighting_scheme calc
_refine_ls_wR_factor_gt 0.1069
_refine_ls_wR_factor_ref 0.1116
_reflns_Friedel_coverage 0.000
_reflns_number_gt 4930
_reflns_number_total 5371
_reflns_threshold_expression 'I > 2\s(I)'
_cod_data_source_file c5dt03756e2.cif
_cod_data_source_block pargl9
_cod_depositor_comments
;
The following automatic conversions were performed:

'_diffrn_radiation_probe' value 'X-ray' changed to 'x-ray' according
to
/usr/data/users/saulius/crontab/automatic-downloads/rss-feeds/RSC/lib/dictionaries/cif_core.dic
dictionary named 'cif_core.dic' version 2.4.2 from 2011-04-26.

Automatic conversion script
Id: cif_fix_values 3271 2015-04-21 07:52:19Z andrius 

 Adding full bibliography for 7036988--7036991.cif.
;
_cod_database_code 7036991
_shelxl_version_number 2014-3
_shelx_space_group_comment
;
The symmetry employed for this shelxl refinement is uniquely defined
by the following loop, which should always be used as a source of
symmetry information in preference to the above space-group names.
They are only intended as comments.
;
_shelx_estimated_absorpt_t_max 0.726
_shelx_estimated_absorpt_t_min 0.427
_olex2_refinement_description
;
1. Fixed Uiso
 At 1.2 times of:
  All C(H) groups, All C(H,H) groups
 At 1.5 times of:
  All C(H,H,H) groups, All O(H) groups
2. Restrained distances
 O3-H3
 0.87 with sigma of 0.01
 C21-H3
 1.905305 with sigma of 0.02
 Mn1-H3
 2.697365 with sigma of 0.02
3.a Secondary CH2 refined with riding coordinates:
 C7(H7A,H7B), C14(H14A,H14B), C15(H15A,H15B)
3.b Aromatic/amide H refined with riding coordinates:
 C3(H3A), C5(H5), C10(H10), C12(H12), C17(H17), C18(H18), C20(H20)
3.c Idealised Me refined as rotating group:
 C21(H21A,H21B,H21C)
;
_olex2_submission_special_instructions 'No special instructions were received'

loop_
_space_group_symop_operation_xyz
'x, y, z'
'-x, y+1/2, -z+1/2'
'-x, -y, -z'
'x, -y-1/2, z-1/2'

loop_
_atom_site_label
_atom_site_type_symbol
_atom_site_fract_x
_atom_site_fract_y
_atom_site_fract_z
_atom_site_U_iso_or_equiv
_atom_site_adp_type
_atom_site_occupancy
_atom_site_site_symmetry_order
_atom_site_calc_flag
_atom_site_refinement_flags_posn
Mn1 Mn 0.66605(3) 0.87268(3) 0.23894(2) 0.01913(12) Uani 1 1 d D
Cl1 Cl 0.98495(5) 0.74541(6) 0.35952(4) 0.03567(17) Uani 1 1 d .
Cl2 Cl 0.85834(7) 0.36676(6) 0.25745(6) 0.0486(2) Uani 1 1 d .
Cl3 Cl 0.51927(5) 1.13604(4) 0.06808(3) 0.02281(14) Uani 1 1 d .
Cl4 Cl 0.13626(5) 0.94713(6) -0.00326(4) 0.03575(17) Uani 1 1 d .
Cl5 Cl 0.56787(6) 0.93675(6) 0.34458(4) 0.03573(17) Uani 1 1 d .
O1 O 0.75496(15) 0.79345(14) 0.31611(10) 0.0247(4) Uani 1 1 d .
O2 O 0.58485(14) 0.95522(14) 0.16108(11) 0.0234(4) Uani 1 1 d .
O3 O 0.78386(15) 0.98527(15) 0.25783(12) 0.0282(4) Uani 1 1 d D
H3 H 0.823(2) 0.9942(17) 0.3068(10) 0.042 Uiso 1 1 d DR
N1 N 0.56223(16) 0.74806(15) 0.19563(12) 0.0197(4) Uani 1 1 d .
N2 N 0.74629(17) 0.80356(16) 0.14508(12) 0.0213(4) Uani 1 1 d .
C1 C 0.7788(2) 0.6970(2) 0.30243(15) 0.0231(5) Uani 1 1 d .
C2 C 0.8838(2) 0.6610(2) 0.32039(17) 0.0287(6) Uani 1 1 d .
C3 C 0.9088(2) 0.5599(2) 0.30717(18) 0.0331(6) Uani 1 1 d .
H3A H 0.9804 0.5364 0.3206 0.040 Uiso 1 1 calc R
C4 C 0.8277(2) 0.4942(2) 0.27419(18) 0.0325(6) Uani 1 1 d .
C5 C 0.7232(2) 0.5264(2) 0.25476(16) 0.0259(5) Uani 1 1 d .
H5 H 0.6686 0.4802 0.2316 0.031 Uiso 1 1 calc R
C6 C 0.6986(2) 0.62743(19) 0.26942(15) 0.0223(5) Uani 1 1 d .
C7 C 0.5849(2) 0.66352(19) 0.25629(15) 0.0221(5) Uani 1 1 d .
H7A H 0.5371 0.6053 0.2377 0.026 Uiso 1 1 calc R
H7B H 0.5685 0.6874 0.3085 0.026 Uiso 1 1 calc R
C8 C 0.4821(2) 0.95070(19) 0.12766(14) 0.0200(5) Uani 1 1 d .
C9 C 0.4371(2) 1.03247(19) 0.07817(14) 0.0209(5) Uani 1 1 d .
C10 C 0.3325(2) 1.0330(2) 0.03857(15) 0.0241(5) Uani 1 1 d .
H10 H 0.3045 1.0900 0.0066 0.029 Uiso 1 1 calc R
C11 C 0.2693(2) 0.9498(2) 0.04608(16) 0.0259(5) Uani 1 1 d .
C12 C 0.3096(2) 0.8671(2) 0.09383(16) 0.0236(5) Uani 1 1 d .
H12 H 0.2652 0.8097 0.0977 0.028 Uiso 1 1 calc R
C13 C 0.4140(2) 0.86733(19) 0.13587(15) 0.0212(5) Uani 1 1 d .
C14 C 0.4487(2) 0.7797(2) 0.19220(16) 0.0239(5) Uani 1 1 d .
H14A H 0.4389 0.7990 0.2473 0.029 Uiso 1 1 calc R
H14B H 0.4018 0.7204 0.1748 0.029 Uiso 1 1 calc R
C15 C 0.5770(2) 0.7134(2) 0.11445(15) 0.0224(5) Uani 1 1 d .
H15A H 0.5232 0.7473 0.0728 0.027 Uiso 1 1 calc R
H15B H 0.5642 0.6389 0.1100 0.027 Uiso 1 1 calc R
C16 C 0.6871(2) 0.73590(19) 0.09731(15) 0.0224(5) Uani 1 1 d .
C17 C 0.7206(2) 0.6917(2) 0.03103(16) 0.0293(6) Uani 1 1 d .
H17 H 0.6762 0.6446 -0.0026 0.035 Uiso 1 1 calc R
C18 C 0.8199(2) 0.7180(2) 0.01507(17) 0.0336(6) Uani 1 1 d .
H18 H 0.8447 0.6895 -0.0301 0.040 Uiso 1 1 calc R
C19 C 0.8830(2) 0.7866(2) 0.06604(19) 0.0330(6) Uani 1 1 d .
H19 H 0.946(3) 0.807(3) 0.055(2) 0.035(9) Uiso 1 1 d .
C20 C 0.8434(2) 0.8272(2) 0.13044(17) 0.0267(5) Uani 1 1 d .
H20 H 0.8865 0.8736 0.1657 0.032 Uiso 1 1 calc R
C21 C 0.7711(3) 1.0861(2) 0.2242(2) 0.0361(7) Uani 1 1 d D
H21A H 0.7510 1.0816 0.1652 0.054 Uiso 1 1 calc GR
H21B H 0.8386 1.1236 0.2385 0.054 Uiso 1 1 calc GR
H21C H 0.7151 1.1221 0.2459 0.054 Uiso 1 1 calc GR

loop_
_atom_site_aniso_label
_atom_site_aniso_U_11
_atom_site_aniso_U_22
_atom_site_aniso_U_33
_atom_site_aniso_U_23
_atom_site_aniso_U_13
_atom_site_aniso_U_12
Mn1 0.0230(2) 0.0184(2) 0.0152(2) 0.00214(14) 0.00133(15) 0.00090(15)
Cl1 0.0256(3) 0.0407(4) 0.0391(4) 0.0080(3) 0.0019(3) -0.0027(3)
Cl2 0.0529(5) 0.0293(4) 0.0683(6) 0.0001(4) 0.0233(4) 0.0144(3)
Cl3 0.0306(3) 0.0202(3) 0.0183(3) 0.0025(2) 0.0063(2) 0.0015(2)
Cl4 0.0271(3) 0.0396(4) 0.0355(4) 0.0050(3) -0.0076(3) 0.0002(3)
Cl5 0.0423(4) 0.0352(4) 0.0293(3) 0.0006(3) 0.0056(3) 0.0089(3)
O1 0.0303(9) 0.0226(9) 0.0190(8) 0.0022(7) -0.0012(7) 0.0023(7)
O2 0.0252(9) 0.0229(9) 0.0210(9) 0.0043(7) 0.0009(7) -0.0016(7)
O3 0.0306(10) 0.0246(10) 0.0285(10) 0.0036(8) 0.0027(8) 0.0004(8)
N1 0.0215(10) 0.0184(10) 0.0189(10) 0.0032(8) 0.0027(8) -0.0002(8)
N2 0.0248(10) 0.0225(10) 0.0171(9) 0.0044(8) 0.0048(8) 0.0023(8)
C1 0.0297(13) 0.0229(12) 0.0168(11) 0.0055(10) 0.0045(10) 0.0046(10)
C2 0.0269(13) 0.0320(14) 0.0274(13) 0.0092(12) 0.0051(11) 0.0014(11)
C3 0.0295(14) 0.0360(16) 0.0359(15) 0.0093(13) 0.0114(12) 0.0106(12)
C4 0.0405(16) 0.0243(14) 0.0361(15) 0.0049(12) 0.0161(13) 0.0083(12)
C5 0.0344(14) 0.0230(13) 0.0223(12) 0.0036(10) 0.0102(11) 0.0002(11)
C6 0.0271(13) 0.0233(13) 0.0173(12) 0.0064(9) 0.0061(10) 0.0026(10)
C7 0.0271(13) 0.0191(12) 0.0199(12) 0.0068(10) 0.0040(10) 0.0003(10)
C8 0.0242(12) 0.0219(12) 0.0140(11) -0.0014(9) 0.0040(9) 0.0039(9)
C9 0.0293(13) 0.0186(11) 0.0157(11) 0.0005(9) 0.0064(9) 0.0011(10)
C10 0.0319(14) 0.0236(13) 0.0161(11) 0.0030(10) 0.0024(10) 0.0062(10)
C11 0.0240(12) 0.0309(14) 0.0213(12) -0.0028(11) -0.0001(10) 0.0045(10)
C12 0.0243(13) 0.0241(13) 0.0224(12) -0.0013(10) 0.0042(10) -0.0007(10)
C13 0.0255(13) 0.0223(12) 0.0162(11) 0.0008(9) 0.0051(9) 0.0016(9)
C14 0.0226(12) 0.0237(12) 0.0259(13) 0.0029(10) 0.0060(10) -0.0016(10)
C15 0.0260(13) 0.0221(12) 0.0184(11) -0.0004(10) 0.0017(10) -0.0003(10)
C16 0.0290(13) 0.0192(12) 0.0191(12) 0.0043(10) 0.0049(10) 0.0025(10)
C17 0.0358(15) 0.0315(14) 0.0201(12) -0.0009(11) 0.0043(11) 0.0057(12)
C18 0.0401(16) 0.0399(16) 0.0233(13) 0.0029(12) 0.0121(12) 0.0104(13)
C19 0.0291(14) 0.0386(16) 0.0349(15) 0.0074(13) 0.0150(12) 0.0070(12)
C20 0.0274(13) 0.0263(13) 0.0264(13) 0.0049(11) 0.0050(10) 0.0012(10)
C21 0.0352(15) 0.0253(14) 0.0466(17) 0.0062(13) 0.0048(13) -0.0012(12)

loop_
_atom_type_symbol
_atom_type_description
_atom_type_scat_dispersion_real
_atom_type_scat_dispersion_imag
_atom_type_scat_source
C C 0.0181 0.0091 'International Tables Vol C Tables 4.2.6.8 and 6.1.1.4'
H H 0.0000 0.0000 'International Tables Vol C Tables 4.2.6.8 and 6.1.1.4'
Cl Cl 0.3639 0.7018 'International Tables Vol C Tables 4.2.6.8 and 6.1.1.4'
Mn Mn -0.5299 2.8052 'International Tables Vol C Tables 4.2.6.8 and 6.1.1.4'
N N 0.0311 0.0180 'International Tables Vol C Tables 4.2.6.8 and 6.1.1.4'
O O 0.0492 0.0322 'International Tables Vol C Tables 4.2.6.8 and 6.1.1.4'

loop_
_geom_angle_atom_site_label_1
_geom_angle_atom_site_label_2
_geom_angle_atom_site_label_3
_geom_angle
O1 Mn1 Cl5 90.68(6)
O1 Mn1 O3 87.67(8)
O1 Mn1 N1 94.05(8)
O1 Mn1 N2 88.13(8)
O2 Mn1 Cl5 91.07(6)
O2 Mn1 O1 176.65(8)
O2 Mn1 O3 89.32(8)
O2 Mn1 N1 88.54(8)
O2 Mn1 N2 90.35(8)
O3 Mn1 Cl5 95.44(6)
O3 Mn1 N1 166.45(8)
O3 Mn1 N2 89.07(8)
N1 Mn1 Cl5 97.98(6)
N1 Mn1 N2 77.56(8)
N2 Mn1 Cl5 175.28(6)
C1 O1 Mn1 122.37(16)
C8 O2 Mn1 130.55(16)
Mn1 O3 H3 120.1(14)
C21 O3 Mn1 124.38(17)
C21 O3 H3 104.3(13)
C7 N1 Mn1 107.58(15)
C14 N1 Mn1 109.56(15)
C14 N1 C7 107.17(19)
C15 N1 Mn1 111.76(15)
C15 N1 C7 111.06(19)
C15 N1 C14 109.58(19)
C16 N2 Mn1 114.53(17)
C16 N2 C20 118.8(2)
C20 N2 Mn1 126.57(18)
O1 C1 C2 121.6(2)
O1 C1 C6 120.8(2)
C2 C1 C6 117.6(2)
C1 C2 Cl1 118.8(2)
C3 C2 Cl1 119.5(2)
C3 C2 C1 121.7(3)
C2 C3 H3A 120.6
C4 C3 C2 118.8(3)
C4 C3 H3A 120.6
C3 C4 Cl2 119.1(2)
C5 C4 Cl2 119.2(2)
C5 C4 C3 121.6(3)
C4 C5 H5 120.4
C4 C5 C6 119.2(3)
C6 C5 H5 120.4
C1 C6 C7 117.8(2)
C5 C6 C1 121.0(2)
C5 C6 C7 121.1(2)
N1 C7 C6 113.2(2)
N1 C7 H7A 108.9
N1 C7 H7B 108.9
C6 C7 H7A 108.9
C6 C7 H7B 108.9
H7A C7 H7B 107.8
O2 C8 C9 118.5(2)
O2 C8 C13 124.5(2)
C9 C8 C13 116.9(2)
C8 C9 Cl3 117.6(2)
C10 C9 Cl3 119.68(19)
C10 C9 C8 122.8(2)
C9 C10 H10 120.5
C11 C10 C9 118.9(2)
C11 C10 H10 120.5
C10 C11 Cl4 120.5(2)
C10 C11 C12 120.6(2)
C12 C11 Cl4 118.9(2)
C11 C12 H12 119.6
C13 C12 C11 120.8(2)
C13 C12 H12 119.6
C8 C13 C14 122.4(2)
C12 C13 C8 119.9(2)
C12 C13 C14 117.6(2)
N1 C14 C13 114.0(2)
N1 C14 H14A 108.8
N1 C14 H14B 108.8
C13 C14 H14A 108.8
C13 C14 H14B 108.8
H14A C14 H14B 107.7
N1 C15 H15A 108.9
N1 C15 H15B 108.9
N1 C15 C16 113.3(2)
H15A C15 H15B 107.7
C16 C15 H15A 108.9
C16 C15 H15B 108.9
N2 C16 C15 117.2(2)
N2 C16 C17 122.5(3)
C17 C16 C15 120.2(2)
C16 C17 H17 120.7
C18 C17 C16 118.6(3)
C18 C17 H17 120.7
C17 C18 H18 120.5
C17 C18 C19 119.1(3)
C19 C18 H18 120.5
C18 C19 H19 120(2)
C20 C19 C18 118.6(3)
C20 C19 H19 121(2)
N2 C20 C19 122.5(3)
N2 C20 H20 118.8
C19 C20 H20 118.8
O3 C21 H21A 109.5
O3 C21 H21B 109.5
O3 C21 H21C 109.5
H21A C21 H21B 109.5
H21A C21 H21C 109.5
H21B C21 H21C 109.5

loop_
_geom_bond_atom_site_label_1
_geom_bond_atom_site_label_2
_geom_bond_distance
Mn1 Cl5 2.4976(8)
Mn1 O1 1.8714(18)
Mn1 O2 1.8584(18)
Mn1 O3 2.086(2)
Mn1 N1 2.142(2)
Mn1 N2 2.224(2)
Cl1 C2 1.733(3)
Cl2 C4 1.748(3)
Cl3 C9 1.740(3)
Cl4 C11 1.745(3)
O1 C1 1.328(3)
O2 C8 1.328(3)
O3 H3 0.889(9)
O3 C21 1.434(3)
N1 C7 1.497(3)
N1 C14 1.495(3)
N1 C15 1.483(3)
N2 C16 1.333(3)
N2 C20 1.341(3)
C1 C2 1.399(4)
C1 C6 1.405(4)
C2 C3 1.388(4)
C3 H3A 0.9500
C3 C4 1.380(5)
C4 C5 1.377(4)
C5 H5 0.9500
C5 C6 1.392(4)
C6 C7 1.501(4)
C7 H7A 0.9900
C7 H7B 0.9900
C8 C9 1.411(3)
C8 C13 1.417(4)
C9 C10 1.376(4)
C10 H10 0.9500
C10 C11 1.375(4)
C11 C12 1.389(4)
C12 H12 0.9500
C12 C13 1.387(4)
C13 C14 1.502(3)
C14 H14A 0.9900
C14 H14B 0.9900
C15 H15A 0.9900
C15 H15B 0.9900
C15 C16 1.512(4)
C16 C17 1.390(4)
C17 H17 0.9500
C17 C18 1.385(4)
C18 H18 0.9500
C18 C19 1.391(5)
C19 H19 0.90(4)
C19 C20 1.382(4)
C20 H20 0.9500
C21 H21A 0.9800
C21 H21B 0.9800
C21 H21C 0.9800

loop_
_geom_torsion_atom_site_label_1
_geom_torsion_atom_site_label_2
_geom_torsion_atom_site_label_3
_geom_torsion_atom_site_label_4
_geom_torsion
Mn1 O1 C1 C2 132.9(2)
Mn1 O1 C1 C6 -47.3(3)
Mn1 O2 C8 C9 170.84(17)
Mn1 O2 C8 C13 -11.4(4)
Mn1 N1 C7 C6 -59.3(2)
Mn1 N1 C14 C13 61.4(2)
Mn1 N1 C15 C16 26.0(2)
Mn1 N2 C16 C15 -1.7(3)
Mn1 N2 C16 C17 174.3(2)
Mn1 N2 C20 C19 -174.1(2)
Cl1 C2 C3 C4 -178.5(2)
Cl2 C4 C5 C6 178.9(2)
Cl3 C9 C10 C11 178.9(2)
Cl4 C11 C12 C13 -178.2(2)
Cl5 Mn1 O1 C1 134.89(19)
Cl5 Mn1 O2 C8 -68.4(2)
O1 C1 C2 Cl1 -1.3(3)
O1 C1 C2 C3 179.1(2)
O1 C1 C6 C5 179.8(2)
O1 C1 C6 C7 -4.6(3)
O2 C8 C9 Cl3 -2.6(3)
O2 C8 C9 C10 177.5(2)
O2 C8 C13 C12 -175.5(2)
O2 C8 C13 C14 7.6(4)
O3 Mn1 O1 C1 -129.7(2)
O3 Mn1 O2 C8 -163.8(2)
N1 Mn1 O1 C1 36.8(2)
N1 Mn1 O2 C8 29.6(2)
N1 C15 C16 N2 -16.1(3)
N1 C15 C16 C17 167.8(2)
N2 Mn1 O1 C1 -40.5(2)
N2 Mn1 O2 C8 107.1(2)
N2 C16 C17 C18 1.1(4)
C1 C2 C3 C4 1.1(4)
C1 C6 C7 N1 63.8(3)
C2 C1 C6 C5 -0.4(4)
C2 C1 C6 C7 175.2(2)
C2 C3 C4 Cl2 -179.9(2)
C2 C3 C4 C5 -0.4(4)
C3 C4 C5 C6 -0.6(4)
C4 C5 C6 C1 1.0(4)
C4 C5 C6 C7 -174.4(2)
C5 C6 C7 N1 -120.6(3)
C6 C1 C2 Cl1 178.89(19)
C6 C1 C2 C3 -0.7(4)
C7 N1 C14 C13 177.8(2)
C7 N1 C15 C16 -94.2(2)
C8 C9 C10 C11 -1.2(4)
C8 C13 C14 N1 -38.2(3)
C9 C8 C13 C12 2.3(3)
C9 C8 C13 C14 -174.6(2)
C9 C10 C11 Cl4 -179.85(19)
C9 C10 C11 C12 1.0(4)
C10 C11 C12 C13 1.0(4)
C11 C12 C13 C8 -2.7(4)
C11 C12 C13 C14 174.4(2)
C12 C13 C14 N1 144.7(2)
C13 C8 C9 Cl3 179.46(18)
C13 C8 C9 C10 -0.4(4)
C14 N1 C7 C6 -177.0(2)
C14 N1 C15 C16 147.6(2)
C15 N1 C7 C6 63.3(3)
C15 N1 C14 C13 -61.6(3)
C15 C16 C17 C18 176.9(2)
C16 N2 C20 C19 2.2(4)
C16 C17 C18 C19 0.6(4)
C17 C18 C19 C20 -0.8(4)
C18 C19 C20 N2 -0.6(4)
C20 N2 C16 C15 -178.4(2)
C20 N2 C16 C17 -2.5(4)

loop_
_smtbx_masks_void_nr
_smtbx_masks_void_average_x
_smtbx_masks_void_average_y
_smtbx_masks_void_average_z
_smtbx_masks_void_volume
_smtbx_masks_void_count_electrons
1 -0.087 0.000 0.500 319.9 81.9
2 -0.410 0.500 0.000 319.9 81.9
